data_2019641
loop_
_publ_author_name
'Redhammer, G\"unther J.'
'Tippelt, Gerold'

_publ_section_title
;
 Pyroxene-type compounds Na<i>M</i>^3+^Ge~2~O~6~, with <i>M</i> = Ga, Mn,
 Sc and In
;
_journal_coeditor_code EG3165
_journal_issue 9
_journal_name_full 'Acta Crystallographica Section C'
_journal_page_first
;
;
_journal_paper_doi 10.1107/S2053229614017768
_journal_volume 70
_journal_year 2014
_chemical_formula_analytical 'Ge2 In Na O6'
_chemical_formula_iupac 'Na In Ge2 O6'
_chemical_formula_moiety 'Ge2 In O6, Na'
_chemical_formula_sum 'Ge2 In Na O6'
_chemical_formula_weight 378.99
_chemical_name_common pyroxene
_chemical_name_systematic
;
Sodium indium germanate
;
_space_group_crystal_system monoclinic
_space_group_IT_number 15
_space_group_name_Hall '-C 2yc'
_space_group_name_H-M_alt 'C 1 2/c 1'
_symmetry_space_group_name_Hall '-C 2yc'
_symmetry_space_group_name_H-M 'C 1 2/c 1'
_audit_creation_method 'WinGX routine CIF_UPDATE'
_cell_angle_alpha 90
_cell_angle_beta 107.1333(7)
_cell_angle_gamma 90
_cell_formula_units_Z 4
_cell_length_a 10.2215(7)
_cell_length_b 9.1814(6)
_cell_length_c 5.5931(4)
_cell_measurement_temperature 293(2)
_cell_volume 501.61(6)
_computing_cell_refinement 'APEX2 (Bruker, 2012)'
_computing_data_collection 'APEX2 (Bruker, 2012)'
_computing_data_reduction 'APEX2 (Bruker, 2012)'
_computing_molecular_graphics 'DIAMOND (Brandenburg, 2006)'
_computing_publication_material 'WinGX (Farrugia, 2012)'
_computing_structure_refinement 'SHELXL2012 (Sheldrick, 2008)'
_computing_structure_solution 'SHELXS2012 (Sheldrick, 2008)'
_diffrn_ambient_temperature 293(2)
_diffrn_measured_fraction_theta_full 0.998
_diffrn_measured_fraction_theta_max 0.946
_diffrn_measurement_device 'three-circle diffractometer'
_diffrn_measurement_device_type 'Bruker SMART APEX'
_diffrn_measurement_method 'rotation, \w scans at four different \f positions'
_diffrn_radiation_monochromator graphite
_diffrn_radiation_type MoK\a
_diffrn_radiation_wavelength 0.71073
_diffrn_reflns_av_R_equivalents 0.0232
_diffrn_reflns_limit_h_max 14
_diffrn_reflns_limit_h_min -13
_diffrn_reflns_limit_k_max 12
_diffrn_reflns_limit_k_min -12
_diffrn_reflns_limit_l_max 7
_diffrn_reflns_limit_l_min -7
_diffrn_reflns_number 3250
_diffrn_reflns_theta_full 25.242
_diffrn_reflns_theta_max 29.857
_diffrn_reflns_theta_min 3.045
_exptl_absorpt_coefficient_mu 16.648
_exptl_absorpt_correction_T_max 0.746
_exptl_absorpt_correction_T_min 0.359
_exptl_absorpt_correction_type multi-scan
_exptl_absorpt_process_details '(APEX2; Bruker, 2012)'
_exptl_crystal_colour colourless
_exptl_crystal_density_diffrn 5.019
_exptl_crystal_density_method 'not measured'
_exptl_crystal_description prismatic
_exptl_crystal_F_000 688
_exptl_crystal_size_max 0.190
_exptl_crystal_size_mid 0.100
_exptl_crystal_size_min 0.090
_refine_diff_density_max 0.414
_refine_diff_density_min -0.516
_refine_ls_extinction_coef 0.0159(4)
_refine_ls_extinction_method 'SHELXL2012 (Sheldrick, 2008)'
_refine_ls_goodness_of_fit_ref 1.2
_refine_ls_hydrogen_treatment undef
_refine_ls_matrix_type full
_refine_ls_number_parameters 48
_refine_ls_number_reflns 687
_refine_ls_number_restraints 0
_refine_ls_restrained_S_all 1.2
_refine_ls_R_factor_all 0.0122
_refine_ls_R_factor_gt 0.0119
_refine_ls_shift/su_max 0.001
_refine_ls_shift/su_mean 0
_refine_ls_structure_factor_coef Fsqd
_refine_ls_weighting_details 'w = 1/[\s^2^(Fo^2^)+(0.0143P)^2^+0.2607P] where P=(Fo^2^+2Fc^2^)/3'
_refine_ls_weighting_scheme calc
_refine_ls_wR_factor_ref 0.0333
_reflns_number_gt 679
_reflns_number_total 687
_reflns_threshold_expression I>2\s(I)
_cod_data_source_file eg3165sup1.cif
_cod_data_source_block NInG
_cod_database_code 2019641
_cod_database_fobs_code 2019641

loop_
_space_group_symop_operation_xyz
'x, y, z'
'-x, y, -z+1/2'
'x+1/2, y+1/2, z'
'-x+1/2, y+1/2, -z+1/2'
'-x, -y, -z'
'x, -y, z-1/2'
'-x+1/2, -y+1/2, -z'
'x+1/2, -y+1/2, z-1/2'

loop_
_atom_site_type_symbol
_atom_site_label
_atom_site_fract_x
_atom_site_fract_y
_atom_site_fract_z
_atom_site_U_iso_or_equiv
_atom_site_adp_type
_atom_site_calc_flag
_atom_site_occupancy
Na Na1 0 0.30410(12) 0.25 0.0174(2) Uani d 1
In In1 0 0.89946(2) 0.25 0.00576(8) Uani d 1
Ge Ge1 0.29111(2) 0.09083(2) 0.24432(4) 0.00570(8) Uani d 1
O O2 0.35674(13) 0.26117(14) 0.3295(2) 0.0112(3) Uani d 1
O O1 0.11216(13) 0.08163(13) 0.1420(2) 0.0075(3) Uani d 1
O O3 0.35909(12) 0.01841(17) 0.0138(2) 0.0107(3) Uani d 1

loop_
_atom_site_aniso_label
_atom_site_aniso_U_11
_atom_site_aniso_U_22
_atom_site_aniso_U_33
_atom_site_aniso_U_12
_atom_site_aniso_U_13
_atom_site_aniso_U_23
Na1 0.0218(6) 0.0135(5) 0.0125(5) 0 -0.0020(4) 0
In1 0.00537(12) 0.00618(11) 0.00548(12) 0 0.00121(8) 0
Ge1 0.00481(12) 0.00645(12) 0.00549(12) -0.00085(5) 0.00099(8) -0.00023(5)
O2 0.0131(6) 0.0088(6) 0.0131(6) -0.0052(5) 0.0061(5) -0.0023(5)
O1 0.0050(6) 0.0094(6) 0.0069(6) -0.0017(4) -0.0001(5) -0.0003(4)
O3 0.0085(6) 0.0151(7) 0.0082(7) -0.0006(4) 0.0023(5) -0.0042(4)

loop_
_atom_type_symbol
_atom_type_description
_atom_type_scat_dispersion_real
_atom_type_scat_dispersion_imag
_atom_type_scat_source
O O 0.0106 0.006 'International Tables Vol C Tables 4.2.6.8 and 6.1.1.4'
Na Na 0.0362 0.0249 'International Tables Vol C Tables 4.2.6.8 and 6.1.1.4'
In In -0.7276 1.31 'International Tables Vol C Tables 4.2.6.8 and 6.1.1.4'
Ge Ge 0.1547 1.8001 'International Tables Vol C Tables 4.2.6.8 and 6.1.1.4'

loop_
_geom_angle_atom_site_label_1
_geom_angle_atom_site_label_2
_geom_angle_atom_site_label_3
_geom_angle_site_symmetry_1
_geom_angle_site_symmetry_3
_geom_angle
O2 Na1 O2 8_455 7_556 151.69(8)
O2 Na1 O1 8_455 . 75.84(5)
O2 Na1 O1 7_556 . 81.10(5)
O2 Na1 O1 8_455 2 81.10(5)
O2 Na1 O1 7_556 2 75.84(5)
O1 Na1 O1 . 2 70.55(6)
O2 Na1 O3 8_455 4 140.22(5)
O2 Na1 O3 7_556 4 66.86(4)
O1 Na1 O3 . 4 121.55(4)
O1 Na1 O3 2 4 136.90(4)
O2 Na1 O3 8_455 3_455 66.86(4)
O2 Na1 O3 7_556 3_455 140.22(5)
O1 Na1 O3 . 3_455 136.90(4)
O1 Na1 O3 2 3_455 121.55(4)
O3 Na1 O3 4 3_455 79.71(7)
O2 Na1 O3 8_455 8_456 112.68(4)
O2 Na1 O3 7_556 8_456 83.89(4)
O1 Na1 O3 . 8_456 158.00(5)
O1 Na1 O3 2 8_456 90.25(4)
O3 Na1 O3 4 8_456 65.68(5)
O3 Na1 O3 3_455 8_456 62.35(3)
O2 Na1 O3 8_455 7 83.89(4)
O2 Na1 O3 7_556 7 112.68(4)
O1 Na1 O3 . 7 90.25(4)
O1 Na1 O3 2 7 158.00(5)
O3 Na1 O3 4 7 62.35(3)
O3 Na1 O3 3_455 7 65.68(5)
O3 Na1 O3 8_456 7 110.43(7)
O2 In1 O2 3_455 4 104.88(7)
O2 In1 O1 3_455 6_566 91.64(5)
O2 In1 O1 4 6_566 93.98(5)
O2 In1 O1 3_455 5_565 93.98(5)
O2 In1 O1 4 5_565 91.64(5)
O1 In1 O1 6_566 5_565 170.78(6)
O2 In1 O1 3_455 1_565 166.82(5)
O2 In1 O1 4 1_565 87.07(5)
O1 In1 O1 6_566 1_565 93.08(4)
O1 In1 O1 5_565 1_565 79.90(5)
O2 In1 O1 3_455 2_565 87.07(5)
O2 In1 O1 4 2_565 166.82(5)
O1 In1 O1 6_566 2_565 79.90(5)
O1 In1 O1 5_565 2_565 93.08(4)
O1 In1 O1 1_565 2_565 81.65(7)
O2 Ge1 O1 . . 114.89(6)
O2 Ge1 O3 . . 109.94(6)
O1 Ge1 O3 . . 109.95(6)
O2 Ge1 O3 . 6_556 104.87(7)
O1 Ge1 O3 . 6_556 111.15(6)
O3 Ge1 O3 . 6_556 105.54(4)
Ge1 O3 Ge1 . 6 133.96(7)

loop_
_geom_bond_atom_site_label_1
_geom_bond_atom_site_label_2
_geom_bond_site_symmetry_2
_geom_bond_distance
Na1 O2 8_455 2.4505(14)
Na1 O1 . 2.5019(16)
Na1 O3 4 2.5633(17)
Na1 O3 8_456 2.8565(14)
In1 O2 3_455 2.0829(12)
In1 O1 6_566 2.1610(13)
In1 O1 1_565 2.2102(12)
Ge1 O2 . 1.7131(13)
Ge1 O1 . 1.7503(13)
Ge1 O3 . 1.7649(12)
Ge1 O3 6_556 1.7731(13)
